data_4033560
loop_
_publ_author_name
'Ill\'an-Cabeza, Nuria A'
'Jim\'enez-Pulido, Sonia B'
'Hueso-Ure\~na, Francisco'
'Ram\'irez-Exp\'osito, Mar\'ia J'
'S\'anchez-S\'anchez, Purificaci\'on'
'Mart\'inez-Martos, Jos\'e M'
'Moreno-Carretero, Miguel N'

_publ_section_title
;
 Effects on estrogen-dependent and triple negative breast cancer cells
 growth of Ni(II), Zn(II) and Cd(II) complexes with the Schiff base
 derived from pyridine-2-carboxaldehyde and 5,6-diamino-1,3-dimethyluracil
 explored through the renin-angiotensin system (RAS)-regulating
 aminopeptidases.
;
_journal_name_full 'Journal of inorganic biochemistry'
_journal_page_first 52
_journal_page_last 62
_journal_paper_doi 10.1016/j.jinorgbio.2018.04.022
_journal_volume 185
_journal_year 2018
_chemical_compound_source 'synthesis as described'
_chemical_formula_moiety 'C12 H13 Cd1 I2 N5 O2'
_chemical_formula_sum 'C12 H13 Cd I2 N5 O2'
_chemical_formula_weight 625.49
_space_group_IT_number 14
_symmetry_cell_setting monoclinic
_symmetry_Int_Tables_number 14
_symmetry_space_group_name_Hall '-P 2ybc'
_symmetry_space_group_name_H-M 'P 1 21/c 1'
_atom_sites_solution_hydrogens mixed
_audit_conform_dict_location ftp://ftp.iucr.org/pub/cif_core.dic
_audit_conform_dict_name cif_core.dic
_audit_conform_dict_version 2.4.3
_audit_creation_date 2017-02-17T11:55:38-00:00
_audit_creation_method 'WinGX routine CIF_UPDATE'
_cell_angle_alpha 90
_cell_angle_beta 106.955(3)
_cell_angle_gamma 90
_cell_formula_units_Z 4
_cell_length_a 14.3802(2)
_cell_length_b 8.0440(6)
_cell_length_c 15.8104(8)
_cell_measurement_reflns_used 4010
_cell_measurement_temperature 120(2)
_cell_measurement_theta_max 27.5
_cell_measurement_theta_min 2.669
_cell_measurement_wavelength 0.71073
_cell_volume 1749.36(16)
_computing_cell_refinement 'Dirax/lsq (Duisenberg & Schreurs, 1989-2000)'
_computing_data_collection 'Collect (Bruker AXS BV, 1997-2004)'
_computing_data_reduction 'EvalCCD (Duisenberg & Schreurs 1990-2000)'
_computing_molecular_graphics 'Ortep-3 for Windows (Farrugia, 1997)'
_computing_publication_material 'WinGX publication routines (Farrugia, 1999)'
_computing_structure_refinement 'SHELXL-2016/4 (Sheldrick, 2016)'
_computing_structure_solution 'SIR92 (Giacovazzo et al, 1993)'
_diffrn_ambient_temperature 120(2)
_diffrn_detector 'CCD plate'
_diffrn_detector_area_resol_mean 9
_diffrn_measured_fraction_theta_full 0.999
_diffrn_measured_fraction_theta_max 0.997
_diffrn_measurement_device '95mm CCD camera on \k-goniostat'
_diffrn_measurement_device_type KappaCCD
_diffrn_measurement_method 'CCD rotation images, thick slices'
_diffrn_orient_matrix_UB_11 0.01
_diffrn_orient_matrix_UB_12 0
_diffrn_orient_matrix_UB_13 0
_diffrn_orient_matrix_UB_21 0
_diffrn_orient_matrix_UB_22 0.01
_diffrn_orient_matrix_UB_23 0
_diffrn_orient_matrix_UB_31 0
_diffrn_orient_matrix_UB_32 0
_diffrn_orient_matrix_UB_33 0.01
_diffrn_radiation_monochromator 'horizonally mounted graphite crystal'
_diffrn_radiation_probe x-ray
_diffrn_radiation_type MoK\a
_diffrn_radiation_wavelength 0.71073
_diffrn_reflns_av_R_equivalents 0.0468
_diffrn_reflns_av_unetI/netI 0.0303
_diffrn_reflns_Laue_measured_fraction_full 0.999
_diffrn_reflns_Laue_measured_fraction_max 0.997
_diffrn_reflns_limit_h_max 18
_diffrn_reflns_limit_h_min -18
_diffrn_reflns_limit_k_max 10
_diffrn_reflns_limit_k_min -10
_diffrn_reflns_limit_l_max 20
_diffrn_reflns_limit_l_min -20
_diffrn_reflns_number 22724
_diffrn_reflns_point_group_measured_fraction_full 0.999
_diffrn_reflns_point_group_measured_fraction_max 0.997
_diffrn_reflns_theta_full 25.242
_diffrn_reflns_theta_max 27.5
_diffrn_reflns_theta_min 2.669
_diffrn_source 'Enraf Nonius FR590'
_diffrn_standards_interval_count .
_diffrn_standards_interval_time .
_diffrn_standards_number 0
_exptl_absorpt_coefficient_mu 4.79
_exptl_absorpt_correction_T_max 0.515
_exptl_absorpt_correction_T_min 0.405
_exptl_absorpt_correction_type multi-scan
_exptl_absorpt_process_details '(SADABS 2.10, 2003)'
_exptl_crystal_colour orange
_exptl_crystal_density_diffrn 2.375
_exptl_crystal_density_method 'not measured'
_exptl_crystal_description prism
_exptl_crystal_F_000 1160
_exptl_crystal_size_max 0.23
_exptl_crystal_size_mid 0.2
_exptl_crystal_size_min 0.16
_refine_diff_density_max 1.512
_refine_diff_density_min -3.149
_refine_diff_density_rms 0.546
_refine_ls_extinction_method none
_refine_ls_goodness_of_fit_ref 1.269
_refine_ls_hydrogen_treatment mixed
_refine_ls_matrix_type full
_refine_ls_number_constraints 0
_refine_ls_number_parameters 204
_refine_ls_number_reflns 4010
_refine_ls_number_restraints 0
_refine_ls_restrained_S_all 1.269
_refine_ls_R_factor_all 0.0516
_refine_ls_R_factor_gt 0.0342
_refine_ls_shift/su_max 0
_refine_ls_shift/su_mean 0
_refine_ls_structure_factor_coef Fsqd
_refine_ls_weighting_details 'w=1/[\s^2^(Fo^2^)+(0.0704P)^2^+0.8332P] where P=(Fo^2^+2Fc^2^)/3'
_refine_ls_weighting_scheme calc
_refine_ls_wR_factor_gt 0.0941
_refine_ls_wR_factor_ref 0.126
_reflns_Friedel_coverage 0
_reflns_number_gt 3294
_reflns_number_total 4010
_reflns_threshold_expression 'I > 2\s(I)'
_cod_data_source_file archive_Cd2129.cif
_cod_data_source_block shelx
_cod_original_sg_symbol_H-M 'P 21/c'
_cod_database_code 4033560

loop_
_symmetry_equiv_pos_as_xyz
'x, y, z'
'-x, y+1/2, -z+1/2'
'-x, -y, -z'
'x, -y-1/2, z-1/2'

loop_
_atom_site_label
_atom_site_type_symbol
_atom_site_fract_x
_atom_site_fract_y
_atom_site_fract_z
_atom_site_U_iso_or_equiv
_atom_site_adp_type
_atom_site_occupancy
_atom_site_site_symmetry_order
_atom_site_calc_flag
_atom_site_refinement_flags_posn
_atom_site_refinement_flags_adp
_atom_site_refinement_flags_occupancy
_atom_site_disorder_assembly
_atom_site_disorder_group
O4 O 0.3524(3) 0.5308(6) 0.0221(3) 0.0185(9) Uani 1 1 d . . . . .
C4 C 0.3620(5) 0.5829(8) 0.0991(4) 0.0158(12) Uani 1 1 d . . . . .
C5 C 0.2939(5) 0.5493(8) 0.1473(4) 0.0168(12) Uani 1 1 d . . . . .
N1 N 0.3940(4) 0.6999(7) 0.2700(3) 0.0161(10) Uani 1 1 d . . . . .
N3 N 0.4432(4) 0.6767(7) 0.1417(3) 0.0158(10) Uani 1 1 d . . . . .
C2 C 0.4577(5) 0.7469(8) 0.2234(4) 0.0162(12) Uani 1 1 d . . . . .
C3 C 0.5179(5) 0.7103(9) 0.0980(4) 0.0217(13) Uani 1 1 d . . . . .
H3A H 0.500949 0.65587 0.041518 0.033 Uiso 1 1 calc R U . . .
H3B H 0.522361 0.827985 0.089816 0.033 Uiso 1 1 calc R U . . .
H3C H 0.579384 0.669164 0.133942 0.033 Uiso 1 1 calc R U . . .
O2 O 0.5238(4) 0.8425(6) 0.2537(3) 0.0244(11) Uani 1 1 d . . . . .
N6 N 0.2686(4) 0.5388(7) 0.2910(3) 0.0213(13) Uani 1 1 d . . . . .
H6A H 0.2821(11) 0.563(2) 0.334(4) 0.026 Uiso 1 1 calc R U . . .
H6B H 0.231(3) 0.487(4) 0.2758(12) 0.026 Uiso 1 1 calc R U . . .
C6 C 0.3175(5) 0.5945(8) 0.2363(4) 0.0166(12) Uani 1 1 d . . . . .
C1 C 0.4144(5) 0.7602(9) 0.3608(4) 0.0224(14) Uani 1 1 d . . . . .
H1A H 0.469933 0.832401 0.374148 0.034 Uiso 1 1 calc R U . . .
H1B H 0.3591 0.820351 0.367027 0.034 Uiso 1 1 calc R U . . .
H1C H 0.427515 0.667518 0.400744 0.034 Uiso 1 1 calc R U . . .
H51 H 0.123(6) 0.459(10) 0.168(5) 0.016(18) Uiso 1 1 d . . . . .
I1 I 0.33055(3) 0.04921(5) 0.03182(3) 0.02021(14) Uani 1 1 d . . . . .
CD Cd 0.22845(3) 0.33480(6) -0.02940(3) 0.01737(14) Uani 1 1 d . . . . .
I2 I 0.17397(3) 0.40412(6) -0.20758(3) 0.02486(14) Uani 1 1 d . . . . .
C4F C -0.1028(5) 0.2138(9) 0.0186(5) 0.0217(14) Uani 1 1 d . . . . .
H4F H -0.161264 0.192742 0.03062 0.026 Uiso 1 1 calc R U . . .
C51 C 0.1347(5) 0.4269(8) 0.1194(4) 0.0162(12) Uani 1 1 d . . . . .
C2F C 0.0566(5) 0.3307(8) 0.0589(4) 0.0181(13) Uani 1 1 d . . . . .
N1F N 0.0708(4) 0.2756(7) -0.0166(3) 0.0180(11) Uani 1 1 d . . . . .
C3F C -0.0298(5) 0.3009(9) 0.0787(4) 0.0206(13) Uani 1 1 d . . . . .
H3F H -0.0385 0.338975 0.131369 0.025 Uiso 1 1 calc R U . . .
C5F C -0.0885(5) 0.1581(9) -0.0592(5) 0.0247(15) Uani 1 1 d . . . . .
H5F H -0.136671 0.099876 -0.100652 0.03 Uiso 1 1 calc R U . . .
N5 N 0.2138(4) 0.4554(7) 0.1008(3) 0.0160(10) Uani 1 1 d . . . . .
C6F C -0.0004(5) 0.1918(9) -0.0733(5) 0.0242(14) Uani 1 1 d . . . . .
H6F H 0.009909 0.153852 -0.125415 0.029 Uiso 1 1 calc R U . . .

loop_
_atom_site_aniso_label
_atom_site_aniso_U_11
_atom_site_aniso_U_22
_atom_site_aniso_U_33
_atom_site_aniso_U_23
_atom_site_aniso_U_13
_atom_site_aniso_U_12
O4 0.020(2) 0.021(2) 0.017(2) -0.0050(18) 0.0078(18) -0.0081(18)
C4 0.018(3) 0.012(3) 0.018(3) 0.003(2) 0.007(2) 0.000(2)
C5 0.020(3) 0.018(3) 0.014(3) 0.001(2) 0.007(2) -0.004(2)
N1 0.016(2) 0.018(3) 0.014(2) -0.001(2) 0.003(2) -0.001(2)
N3 0.018(3) 0.015(3) 0.016(3) -0.001(2) 0.008(2) -0.004(2)
C2 0.018(3) 0.014(3) 0.018(3) 0.001(2) 0.007(2) -0.002(2)
C3 0.018(3) 0.025(4) 0.025(3) 0.001(3) 0.009(3) -0.001(3)
O2 0.025(3) 0.027(3) 0.023(2) -0.008(2) 0.009(2) -0.013(2)
N6 0.023(3) 0.029(3) 0.011(2) -0.002(2) 0.004(2) -0.009(2)
C6 0.018(3) 0.016(3) 0.015(3) 0.000(2) 0.004(2) 0.004(2)
C1 0.025(3) 0.027(4) 0.015(3) -0.006(3) 0.006(3) -0.004(3)
I1 0.0201(2) 0.0184(2) 0.0225(2) 0.00136(16) 0.00687(17) 0.00072(16)
CD 0.0197(2) 0.0170(3) 0.0159(2) -0.00227(16) 0.00593(17) -0.00060(17)
I2 0.0324(3) 0.0259(3) 0.0156(2) 0.00003(16) 0.00602(18) 0.00513(19)
C4F 0.015(3) 0.020(3) 0.030(4) 0.003(3) 0.007(3) 0.000(3)
C51 0.016(3) 0.015(3) 0.020(3) -0.001(2) 0.009(2) -0.001(2)
C2F 0.018(3) 0.016(3) 0.020(3) 0.003(2) 0.005(2) 0.001(2)
N1F 0.018(3) 0.020(3) 0.015(2) 0.000(2) 0.002(2) 0.000(2)
C3F 0.020(3) 0.023(3) 0.019(3) 0.001(3) 0.007(2) 0.001(3)
C5F 0.020(3) 0.025(4) 0.026(4) 0.000(3) 0.001(3) -0.004(3)
N5 0.018(3) 0.014(3) 0.016(3) 0.0020(19) 0.005(2) -0.002(2)
C6F 0.028(4) 0.020(3) 0.023(3) -0.004(3) 0.004(3) 0.001(3)

loop_
_atom_type_symbol
_atom_type_description
_atom_type_scat_dispersion_real
_atom_type_scat_dispersion_imag
_atom_type_scat_source
C C 0.003 0.002 'International Tables Vol C Tables 4.2.6.8 and 6.1.1.4'
H H 0 0 'International Tables Vol C Tables 4.2.6.8 and 6.1.1.4'
Cd Cd -0.808 1.202 'International Tables Vol C Tables 4.2.6.8 and 6.1.1.4'
I I -0.474 1.812 'International Tables Vol C Tables 4.2.6.8 and 6.1.1.4'
N N 0.006 0.003 'International Tables Vol C Tables 4.2.6.8 and 6.1.1.4'
O O 0.011 0.006 'International Tables Vol C Tables 4.2.6.8 and 6.1.1.4'

loop_
_exptl_crystal_face_index_h
_exptl_crystal_face_index_k
_exptl_crystal_face_index_l
_exptl_crystal_face_perp_dist
1 0 0 0.1
-1 0 0 0.1
0 1 0 0.1
0 -1 0 0.1
0 0 1 0.1
0 0 -1 0.1
-2 0 3 0.047
2 0 -3 0.068
1 -1 0 0.07
-1 1 0 0.07

loop_
_geom_angle_atom_site_label_1
_geom_angle_atom_site_label_2
_geom_angle_atom_site_label_3
_geom_angle
_geom_angle_site_symmetry_1
_geom_angle_site_symmetry_3
C4 O4 CD 114.8(4) . .
O4 C4 N3 119.4(5) . .
O4 C4 C5 123.6(6) . .
N3 C4 C5 117.0(6) . .
N5 C5 C6 126.3(6) . .
N5 C5 C4 114.2(5) . .
C6 C5 C4 119.0(6) . .
C6 N1 C2 122.9(5) . .
C6 N1 C1 119.8(5) . .
C2 N1 C1 117.2(5) . .
C2 N3 C4 123.8(5) . .
C2 N3 C3 116.0(5) . .
C4 N3 C3 120.1(5) . .
O2 C2 N3 121.6(6) . .
O2 C2 N1 121.9(6) . .
N3 C2 N1 116.6(5) . .
N3 C3 H3A 109.5 . .
N3 C3 H3B 109.5 . .
H3A C3 H3B 109.5 . .
N3 C3 H3C 109.5 . .
H3A C3 H3C 109.5 . .
H3B C3 H3C 109.5 . .
C6 N6 H6A 120 . .
C6 N6 H6B 120 . .
H6A N6 H6B 120 . .
N6 C6 N1 118.0(6) . .
N6 C6 C5 123.0(6) . .
N1 C6 C5 119.0(6) . .
N1 C1 H1A 109.5 . .
N1 C1 H1B 109.5 . .
H1A C1 H1B 109.5 . .
N1 C1 H1C 109.5 . .
H1A C1 H1C 109.5 . .
H1B C1 H1C 109.5 . .
N5 CD O4 70.68(17) . .
N5 CD N1F 71.13(19) . .
O4 CD N1F 138.77(17) . .
N5 CD I1 102.29(13) . .
O4 CD I1 99.57(12) . .
N1F CD I1 103.12(14) . .
N5 CD I2 138.13(13) . .
O4 CD I2 100.39(11) . .
N1F CD I2 97.67(13) . .
I1 CD I2 119.58(2) . .
C5F C4F C3F 119.7(6) . .
C5F C4F H4F 120.2 . .
C3F C4F H4F 120.2 . .
N5 C51 C2F 120.6(6) . .
N5 C51 H51 124(5) . .
C2F C51 H51 115(5) . .
N1F C2F C3F 121.4(6) . .
N1F C2F C51 118.0(6) . .
C3F C2F C51 120.6(6) . .
C6F N1F C2F 118.6(6) . .
C6F N1F CD 127.5(5) . .
C2F N1F CD 113.8(4) . .
C4F C3F C2F 118.9(6) . .
C4F C3F H3F 120.6 . .
C2F C3F H3F 120.6 . .
C6F C5F C4F 117.7(6) . .
C6F C5F H5F 121.1 . .
C4F C5F H5F 121.1 . .
C51 N5 C5 129.1(6) . .
C51 N5 CD 116.3(4) . .
C5 N5 CD 114.6(4) . .
N1F C6F C5F 123.7(7) . .
N1F C6F H6F 118.2 . .
C5F C6F H6F 118.2 . .

loop_
_geom_bond_atom_site_label_1
_geom_bond_atom_site_label_2
_geom_bond_distance
_geom_bond_site_symmetry_2
O4 C4 1.257(8) .
O4 CD 2.340(4) .
C4 N3 1.388(8) .
C4 C5 1.430(8) .
C5 N5 1.394(8) .
C5 C6 1.397(8) .
N1 C6 1.368(8) .
N1 C2 1.386(8) .
N1 C1 1.461(8) .
N3 C2 1.368(8) .
N3 C3 1.461(8) .
C2 O2 1.207(8) .
C3 H3A 0.96 .
C3 H3B 0.96 .
C3 H3C 0.96 .
N6 C6 1.340(8) .
N6 H6A 0.68(6) .
N6 H6B 0.68(6) .
C1 H1A 0.96 .
C1 H1B 0.96 .
C1 H1C 0.96 .
I1 CD 2.7462(7) .
CD N5 2.339(5) .
CD N1F 2.382(5) .
CD I2 2.7521(6) .
C4F C5F 1.380(10) .
C4F C3F 1.383(10) .
C4F H4F 0.93 .
C51 N5 1.278(8) .
C51 C2F 1.465(9) .
C51 H51 0.87(8) .
C2F N1F 1.344(8) .
C2F C3F 1.388(9) .
N1F C6F 1.331(9) .
C3F H3F 0.93 .
C5F C6F 1.375(10) .
C5F H5F 0.93 .
C6F H6F 0.93 .

loop_
_geom_torsion_atom_site_label_1
_geom_torsion_atom_site_label_2
_geom_torsion_atom_site_label_3
_geom_torsion_atom_site_label_4
_geom_torsion
_geom_torsion_site_symmetry_1
_geom_torsion_site_symmetry_2
_geom_torsion_site_symmetry_3
_geom_torsion_site_symmetry_4
CD O4 C4 N3 169.0(4) . . . .
CD O4 C4 C5 -10.2(8) . . . .
O4 C4 C5 N5 -1.2(9) . . . .
N3 C4 C5 N5 179.7(5) . . . .
O4 C4 C5 C6 171.8(6) . . . .
N3 C4 C5 C6 -7.4(9) . . . .
O4 C4 N3 C2 176.2(6) . . . .
C5 C4 N3 C2 -4.6(9) . . . .
O4 C4 N3 C3 -1.7(9) . . . .
C5 C4 N3 C3 177.5(6) . . . .
C4 N3 C2 O2 -171.7(6) . . . .
C3 N3 C2 O2 6.3(9) . . . .
C4 N3 C2 N1 9.6(9) . . . .
C3 N3 C2 N1 -172.5(6) . . . .
C6 N1 C2 O2 178.6(6) . . . .
C1 N1 C2 O2 -4.9(10) . . . .
C6 N1 C2 N3 -2.6(9) . . . .
C1 N1 C2 N3 173.9(6) . . . .
C2 N1 C6 N6 170.8(6) . . . .
C1 N1 C6 N6 -5.6(9) . . . .
C2 N1 C6 C5 -9.0(9) . . . .
C1 N1 C6 C5 174.6(6) . . . .
N5 C5 C6 N6 6.2(11) . . . .
C4 C5 C6 N6 -165.9(6) . . . .
N5 C5 C6 N1 -174.1(6) . . . .
C4 C5 C6 N1 13.8(9) . . . .
N5 C51 C2F N1F -0.7(10) . . . .
N5 C51 C2F C3F -179.4(6) . . . .
C3F C2F N1F C6F 0.4(10) . . . .
C51 C2F N1F C6F -178.2(6) . . . .
C3F C2F N1F CD -177.4(5) . . . .
C51 C2F N1F CD 3.9(7) . . . .
C5F C4F C3F C2F 0.1(10) . . . .
N1F C2F C3F C4F -0.5(10) . . . .
C51 C2F C3F C4F 178.1(6) . . . .
C3F C4F C5F C6F 0.4(11) . . . .
C2F C51 N5 C5 176.9(6) . . . .
C2F C51 N5 CD -3.0(8) . . . .
C6 C5 N5 C51 19.5(11) . . . .
C4 C5 N5 C51 -168.1(6) . . . .
C6 C5 N5 CD -160.5(5) . . . .
C4 C5 N5 CD 11.9(7) . . . .
C2F N1F C6F C5F 0.1(10) . . . .
CD N1F C6F C5F 177.6(5) . . . .
C4F C5F C6F N1F -0.5(11) . . . .
